data_7109247
loop_
_publ_author_name
'Stehlik, B.'
'Vlach, J.'
'Weidenthaler, P.'

_publ_section_title
;
 Kristallstruktur von Silber(III)-Oxyd
;
_journal_name_full 'Collection of Czechoslovak Chemical Communication'
_journal_page_first 1581
_journal_page_last 1588
_journal_paper_doi 10.1135/cccc19591581
_journal_volume 24
_journal_year 1959
_chemical_formula_sum 'Ag2 O3'
_space_group_IT_number 224
_symmetry_space_group_name_Hall 'P 4n 2 3 -1n'
_symmetry_space_group_name_H-M 'P n -3 m :1'
_cell_angle_alpha 90
_cell_angle_beta 90
_cell_angle_gamma 90
_cell_formula_units_Z 2
_cell_length_a 4.904
_cell_length_b 4.904
_cell_length_c 4.904
_cell_volume 117.937
_citation_journal_id_ASTM CCCCAK
_cod_data_source_file silver2-3_152.cif
_cod_data_source_block Ag2O3
_cod_original_cell_volume 117.9373
_cod_original_sg_symbol_Hall '-P 4bc 2bc 3 (x+1/4,y+1/4,z+1/4)'
_cod_database_code 7109247

loop_
_symmetry_equiv_pos_as_xyz
x,y,z
-y+1/2,x+1/2,z+1/2
-x,-y,z
y+1/2,-x+1/2,z+1/2
x,-y,-z
y+1/2,x+1/2,-z+1/2
-x,y,-z
-y+1/2,-x+1/2,-z+1/2
z,x,y
-x+1/2,z+1/2,y+1/2
-z,-x,y
x+1/2,-z+1/2,y+1/2
z,-x,-y
x+1/2,z+1/2,-y+1/2
-z,x,-y
-x+1/2,-z+1/2,-y+1/2
y,z,x
y,-z,-x
z+1/2,y+1/2,-x+1/2
-y,z,-x
-z+1/2,-y+1/2,-x+1/2
-y,-z,x
z+1/2,-y+1/2,x+1/2
-z+1/2,y+1/2,x+1/2
-x+1/2,-y+1/2,-z+1/2
y,-x,-z
x+1/2,y+1/2,-z+1/2
-y,x,-z
-x+1/2,y+1/2,z+1/2
-y,-x,z
x+1/2,-y+1/2,z+1/2
y,x,z
-z+1/2,-x+1/2,-y+1/2
x,-z,-y
z+1/2,x+1/2,-y+1/2
-x,z,-y
-z+1/2,x+1/2,y+1/2
-x,-z,y
z+1/2,-x+1/2,y+1/2
x,z,y
-y+1/2,-z+1/2,-x+1/2
-y+1/2,z+1/2,x+1/2
-z,-y,x
y+1/2,-z+1/2,x+1/2
z,y,x
y+1/2,z+1/2,-x+1/2
-z,y,-x
z,-y,-x

loop_
_atom_site_label
_atom_site_type_symbol
_atom_site_fract_x
_atom_site_fract_y
_atom_site_fract_z
_atom_site_occupancy
_atom_site_U_iso_or_equiv
O1 O-2 0.5 0 0 1 0.0
Ag1 Ag+3 0.25 0.25 0.25 1 0.0
